data_4318540
loop_
_publ_author_name
'Vadapalli Chandrasekhar'
'Arunachalampillai Athimoolam'
'S. G. Srivatsan'
'P. Shanmuga Sundaram'
'Sandeep Verma'
'Alexander Steiner'
'Stefano Zacchini'
'Raymond Butcher'

_publ_section_title
;
 Pyrazolylcyclotriphosphazene Containing Pendant Polymers: Synthesis,
 Characterization, and Phosphate Ester Hydrolysis Using a Cu(II)-Metalated
 Cross-Linked Polymeric Catalyst
;
_journal_name_full 'Inorganic Chemistry'
_journal_page_first 5162
_journal_page_last 5173
_journal_paper_doi 10.1021/ic011159v
_journal_volume 41
_journal_year 2002
_chemical_formula_moiety 'C39 H46 N13 O P3'
_chemical_formula_sum 'C39 H46 N13 O P3'
_chemical_formula_weight 805.80
_chemical_melting_point 172.0
_chemical_name_common PPHVB
_chemical_name_systematic
;

   ?

;
_space_group_IT_number 14
_symmetry_cell_setting monoclinic
_symmetry_space_group_name_Hall '-P 2ybc'
_symmetry_space_group_name_H-M 'P 1 21/c 1'
_atom_sites_solution_hydrogens geom
_atom_sites_solution_primary direct
_atom_sites_solution_secondary difmap
_audit_creation_method SHELXL-97
_cell_angle_alpha 90.000(5)
_cell_angle_beta 99.352(5)
_cell_angle_gamma 90.000(5)
_cell_formula_units_Z 4
_cell_length_a 18.882(5)
_cell_length_b 11.813(5)
_cell_length_c 19.491(5)
_cell_measurement_temperature 293(2)
_cell_volume 4290(2)
_computing_structure_refinement 'SHELXL-97 (Sheldrick, 1997)'
_diffrn_ambient_temperature 293(2)
_diffrn_measured_fraction_theta_full 0.855
_diffrn_measured_fraction_theta_max 0.855
_diffrn_radiation_monochromator graphite
_diffrn_radiation_source 'fine-focus sealed tube'
_diffrn_radiation_type MoK\a
_diffrn_radiation_wavelength 0.71069
_diffrn_reflns_av_R_equivalents 0.1509
_diffrn_reflns_av_sigmaI/netI 0.3421
_diffrn_reflns_limit_h_max 20
_diffrn_reflns_limit_h_min -20
_diffrn_reflns_limit_k_max 0
_diffrn_reflns_limit_k_min -9
_diffrn_reflns_limit_l_max 20
_diffrn_reflns_limit_l_min -20
_diffrn_reflns_number 9585
_diffrn_reflns_theta_full 22.51
_diffrn_reflns_theta_max 22.51
_diffrn_reflns_theta_min 2.02
_exptl_absorpt_coefficient_mu 0.186
_exptl_crystal_colour colourless
_exptl_crystal_density_diffrn 1.248
_exptl_crystal_density_method 'not measured'
_exptl_crystal_description needles
_exptl_crystal_F_000 1696
_exptl_crystal_size_max 0.36
_exptl_crystal_size_mid 0.28
_exptl_crystal_size_min 0.15
_refine_diff_density_max 0.287
_refine_diff_density_min -0.235
_refine_diff_density_rms 0.058
_refine_ls_extinction_method none
_refine_ls_goodness_of_fit_ref 0.813
_refine_ls_hydrogen_treatment mixed
_refine_ls_matrix_type full
_refine_ls_number_parameters 515
_refine_ls_number_reflns 4806
_refine_ls_number_restraints 0
_refine_ls_restrained_S_all 0.813
_refine_ls_R_factor_all 0.2761
_refine_ls_R_factor_gt 0.0784
_refine_ls_shift/su_max 9.428
_refine_ls_shift/su_mean 0.693
_refine_ls_structure_factor_coef Fsqd
_refine_ls_weighting_details 'calc w=1/[\s^2^(Fo^2^)+(0.1000P)^2^+0.0000P] where P=(Fo^2^+2Fc^2^)/3'
_refine_ls_weighting_scheme calc
_refine_ls_wR_factor_gt 0.1546
_refine_ls_wR_factor_ref 0.2478
_reflns_number_gt 1246
_reflns_number_total 4806
_reflns_threshold_expression >2sigma(I)
_cod_data_source_file ic011159v_2.cif
_cod_data_source_block pphvb
_cod_depositor_comments
;
The following automatic conversions were performed:

'_symmetry_cell_setting' value 'Monoclinic' changed to 'monoclinic'
according to the built-in table from CIF Core dictionary named
'cif_core.dic' version 2.4.1 from 2010-06-29.

Automatic conversion script
Id: cif_fix_values 1646 2011-03-28 12:23:43Z adriana 
;
_cod_database_code 4318540

loop_
_symmetry_equiv_pos_as_xyz
'x, y, z'
'-x, y+1/2, -z+1/2'
'-x, -y, -z'
'x, -y-1/2, z-1/2'

loop_
_atom_site_label
_atom_site_type_symbol
_atom_site_fract_x
_atom_site_fract_y
_atom_site_fract_z
_atom_site_U_iso_or_equiv
_atom_site_adp_type
_atom_site_occupancy
_atom_site_symmetry_multiplicity
_atom_site_calc_flag
_atom_site_refinement_flags
_atom_site_disorder_assembly
_atom_site_disorder_group
C20 C 0.8597(8) 0.2610(14) 0.5086(7) 0.088(5) Uani 1 1 d . . .
H20A H 0.8095 0.2785 0.4978 0.132 Uiso 1 1 calc R . .
H20B H 0.8872 0.3288 0.5062 0.132 Uiso 1 1 calc R . .
H20C H 0.8702 0.2299 0.5547 0.132 Uiso 1 1 calc R . .
C19 C 0.8789(10) 0.1760(15) 0.4572(8) 0.057(5) Uani 1 1 d . . .
C18 C 0.9408(8) 0.1221(13) 0.4465(9) 0.054(5) Uani 1 1 d . . .
H18 H 0.9852 0.1292 0.4748 0.065 Uiso 1 1 calc R . .
N11 N 0.8262(7) 0.1494(11) 0.4063(7) 0.055(4) Uani 1 1 d . . .
C16 C 0.9272(8) 0.0561(14) 0.3879(8) 0.046(5) Uani 1 1 d . . .
C17 C 0.9789(8) -0.0187(15) 0.3616(8) 0.076(6) Uani 1 1 d . . .
H17A H 0.9920 0.0132 0.3202 0.115 Uiso 1 1 calc R . .
H17B H 0.9574 -0.0917 0.3512 0.115 Uiso 1 1 calc R . .
H17C H 1.0209 -0.0267 0.3963 0.115 Uiso 1 1 calc R . .
N10 N 0.8550(6) 0.0752(10) 0.3638(6) 0.046(4) Uani 1 1 d . . .
C10 C 0.9604(7) -0.4395(13) 0.4088(7) 0.075(5) Uani 1 1 d . . .
H10A H 0.9225 -0.4261 0.4352 0.112 Uiso 1 1 calc R . .
H10B H 1.0058 -0.4227 0.4370 0.112 Uiso 1 1 calc R . .
H10C H 0.9596 -0.5175 0.3948 0.112 Uiso 1 1 calc R . .
C34 C 0.5888(12) -0.775(2) 0.5274(10) 0.113(9) Uani 1 1 d . . .
H34 H 0.5673 -0.7830 0.5668 0.136 Uiso 1 1 calc R . .
C33 C 0.6004(10) -0.670(2) 0.5017(10) 0.086(7) Uani 1 1 d . . .
H33 H 0.5832 -0.6074 0.5227 0.103 Uiso 1 1 calc R . .
C38 C 0.5994(9) -0.9872(17) 0.5216(9) 0.119(6) Uani 1 1 d . . .
H38 H 0.5824 -0.9925 0.5637 0.143 Uiso 1 1 calc R . .
C35 C 0.6093(9) -0.8683(17) 0.4944(8) 0.082(5) Uani 1 1 d . . .
C25 C 0.8390(9) 0.4096(14) 0.1983(10) 0.101(7) Uani 1 1 d . . .
H25A H 0.8836 0.4120 0.2300 0.151 Uiso 1 1 calc R . .
H25B H 0.8122 0.4774 0.2030 0.151 Uiso 1 1 calc R . .
H25C H 0.8486 0.4039 0.1515 0.151 Uiso 1 1 calc R . .
C9 C 0.9504(8) -0.3677(13) 0.3478(7) 0.047(4) Uani 1 1 d . . .
C27 C 0.6233(8) -0.3350(17) 0.4121(8) 0.077(5) Uani 1 1 d . . .
H27 H 0.5935 -0.2744 0.4182 0.092 Uiso 1 1 calc R . .
O1 O 0.7052(5) -0.2092(10) 0.3745(5) 0.053(3) Uani 1 1 d . . .
C28 C 0.6082(9) -0.444(2) 0.4307(9) 0.071(6) Uani 1 1 d . . .
H28 H 0.5669 -0.4560 0.4501 0.085 Uiso 1 1 calc R . .
N13 N 0.8285(7) 0.2227(14) 0.2462(7) 0.063(5) Uani 1 1 d . . .
P3 P 0.8004(2) 0.0269(4) 0.2948(2) 0.0442(13) Uani 1 1 d . . .
C32 C 0.6364(8) -0.652(2) 0.4461(9) 0.044(5) Uani 1 1 d . . .
N3 N 0.7331(5) -0.0265(10) 0.3187(6) 0.046(4) Uani 1 1 d . . .
C39 C 0.611(2) -1.076(3) 0.4939(14) 0.31(3) Uani 1 1 d . . .
H39A H 0.6285 -1.0758 0.4517 0.370 Uiso 1 1 calc R . .
H39B H 0.6035 -1.1449 0.5150 0.370 Uiso 1 1 calc R . .
C26 C 0.6850(8) -0.3215(17) 0.3840(7) 0.050(5) Uani 1 1 d . . .
C29 C 0.6508(8) -0.5374(19) 0.4221(8) 0.047(5) Uani 1 1 d . . .
C24 C 0.7970(11) 0.3103(16) 0.2141(10) 0.073(6) Uani 1 1 d . . .
C8 C 0.9971(9) -0.3388(14) 0.3030(8) 0.062(5) Uani 1 1 d . . .
H8 H 1.0443 -0.3636 0.3061 0.074 Uiso 1 1 calc R . .
N12 N 0.7732(7) 0.1467(11) 0.2531(6) 0.049(4) Uani 1 1 d . . .
N7 N 0.8855(7) -0.3248(10) 0.3274(6) 0.045(4) Uani 1 1 d . . .
C31 C 0.7270(9) -0.409(2) 0.3691(9) 0.062(6) Uani 1 1 d . . .
H31 H 0.7658 -0.3975 0.3461 0.074 Uiso 1 1 calc R . .
C30 C 0.7095(10) -0.5173(19) 0.3897(8) 0.063(6) Uani 1 1 d . . .
H30 H 0.7384 -0.5780 0.3814 0.076 Uiso 1 1 calc R . .
C36 C 0.6435(9) -0.8524(18) 0.4391(8) 0.064(6) Uani 1 1 d . . .
H36 H 0.6582 -0.9154 0.4166 0.077 Uiso 1 1 calc R . .
C37 C 0.6570(8) -0.746(2) 0.4151(9) 0.052(5) Uani 1 1 d . . .
H37 H 0.6807 -0.7389 0.3771 0.062 Uiso 1 1 calc R . .
C23 C 0.7247(10) 0.2934(18) 0.1987(9) 0.081(6) Uani 1 1 d . . .
H23 H 0.6913 0.3433 0.1749 0.098 Uiso 1 1 calc R . .
C21 C 0.7104(8) 0.1910(15) 0.2244(8) 0.061(5) Uani 1 1 d . . .
N2 N 0.8438(6) -0.0497(11) 0.2496(6) 0.046(4) Uani 1 1 d . . .
P1 P 0.7089(2) -0.1535(4) 0.3016(2) 0.0451(13) Uani 1 1 d . . .
C6 C 0.9635(8) -0.2700(13) 0.2549(8) 0.041(5) Uani 1 1 d . . .
N6 N 0.8938(6) -0.2632(10) 0.2675(6) 0.044(4) Uani 1 1 d . . .
N5 N 0.5756(8) -0.1020(13) 0.2965(7) 0.067(5) Uani 1 1 d . . .
C22 C 0.6402(7) 0.1362(13) 0.2229(8) 0.094(5) Uani 1 1 d . . .
H22A H 0.6447 0.0758 0.2563 0.142 Uiso 1 1 calc R . .
H22B H 0.6239 0.1061 0.1773 0.142 Uiso 1 1 calc R . .
H22C H 0.6062 0.1908 0.2341 0.142 Uiso 1 1 calc R . .
C5 C 0.4544(7) -0.0338(15) 0.2735(8) 0.113(6) Uani 1 1 d . . .
H5A H 0.4640 -0.0105 0.3213 0.169 Uiso 1 1 calc R . .
H5B H 0.4132 -0.0826 0.2664 0.169 Uiso 1 1 calc R . .
H5C H 0.4451 0.0317 0.2442 0.169 Uiso 1 1 calc R . .
P2 P 0.8253(2) -0.1766(4) 0.2339(2) 0.0432(13) Uani 1 1 d . . .
C7 C 0.9880(9) -0.2093(14) 0.1956(8) 0.074(6) Uani 1 1 d . . .
H7A H 1.0382 -0.2231 0.1965 0.111 Uiso 1 1 calc R . .
H7B H 0.9800 -0.1295 0.1998 0.111 Uiso 1 1 calc R . .
H7C H 0.9614 -0.2362 0.1525 0.111 Uiso 1 1 calc R . .
N1 N 0.7547(5) -0.2239(9) 0.2553(5) 0.033(3) Uani 1 1 d . . .
N4 N 0.6242(6) -0.1588(11) 0.2610(7) 0.049(4) Uani 1 1 d . . .
C4 C 0.5172(12) -0.0952(17) 0.2558(14) 0.085(7) Uani 1 1 d . . .
N8 N 0.8240(6) -0.1965(14) 0.1484(6) 0.046(4) Uani 1 1 d . . .
C1 C 0.5903(9) -0.1870(15) 0.1952(9) 0.077(5) Uani 1 1 d . . .
C3 C 0.5235(11) -0.1502(19) 0.1930(13) 0.110(8) Uani 1 1 d . . .
H3 H 0.4864 -0.1594 0.1557 0.132 Uiso 1 1 calc R . .
C12 C 0.8003(11) -0.0003(18) 0.0984(9) 0.120(9) Uani 1 1 d . . .
H12A H 0.7541 0.0132 0.1114 0.181 Uiso 1 1 calc R . .
H12B H 0.8028 0.0367 0.0550 0.181 Uiso 1 1 calc R . .
H12C H 0.8371 0.0291 0.1336 0.181 Uiso 1 1 calc R . .
C11 C 0.8109(8) -0.1238(19) 0.0908(10) 0.054(5) Uani 1 1 d . . .
N9 N 0.8302(7) -0.3069(13) 0.1251(8) 0.064(4) Uani 1 1 d . . .
C2 C 0.6267(10) -0.246(2) 0.1428(10) 0.156(12) Uani 1 1 d . . .
H2A H 0.6778 -0.2370 0.1552 0.234 Uiso 1 1 calc R . .
H2B H 0.6111 -0.2133 0.0977 0.234 Uiso 1 1 calc R . .
H2C H 0.6147 -0.3248 0.1418 0.234 Uiso 1 1 calc R . .
C13 C 0.8141(10) -0.195(2) 0.0357(9) 0.078(6) Uani 1 1 d . . .
H13 H 0.8116 -0.1721 -0.0102 0.094 Uiso 1 1 calc R . .
C14 C 0.8213(8) -0.304(2) 0.0572(9) 0.075(6) Uani 1 1 d . . .
C15 C 0.8262(12) -0.4087(19) 0.0153(10) 0.135(10) Uani 1 1 d . . .
H15A H 0.8451 -0.4695 0.0455 0.202 Uiso 1 1 calc R . .
H15B H 0.8574 -0.3952 -0.0181 0.202 Uiso 1 1 calc R . .
H15C H 0.7793 -0.4286 -0.0085 0.202 Uiso 1 1 calc R . .

loop_
_atom_site_aniso_label
_atom_site_aniso_U_11
_atom_site_aniso_U_22
_atom_site_aniso_U_33
_atom_site_aniso_U_23
_atom_site_aniso_U_13
_atom_site_aniso_U_12
C20 0.093(11) 0.097(14) 0.074(11) -0.055(10) 0.013(9) -0.004(10)
C19 0.081(14) 0.053(14) 0.036(11) -0.008(10) 0.005(11) 0.014(12)
C18 0.040(11) 0.054(14) 0.070(14) -0.011(11) 0.012(10) 0.019(10)
N11 0.078(11) 0.042(11) 0.047(9) -0.002(8) 0.016(9) 0.014(9)
C16 0.051(12) 0.042(13) 0.046(11) -0.012(10) 0.011(9) 0.006(10)
C17 0.057(11) 0.097(17) 0.077(15) -0.019(13) 0.019(10) -0.006(12)
N10 0.031(8) 0.042(10) 0.066(9) -0.006(8) 0.005(7) 0.011(7)
C10 0.062(10) 0.115(15) 0.053(11) 0.039(10) 0.028(8) 0.030(9)
C34 0.19(2) 0.11(2) 0.063(16) 0.020(16) 0.067(16) -0.022(18)
C33 0.110(16) 0.10(2) 0.051(15) 0.031(14) 0.030(12) -0.002(14)
C38 0.272(16) 0.028(17) 0.075(13) 0.019(11) 0.084(11) -0.001(12)
C35 0.163(14) 0.059(18) 0.026(11) -0.001(11) 0.021(10) -0.013(11)
C25 0.090(14) 0.064(16) 0.15(2) 0.057(14) 0.026(14) 0.005(12)
C9 0.046(10) 0.085(14) 0.016(9) 0.008(9) 0.017(8) 0.000(9)
C27 0.061(12) 0.036(17) 0.132(13) 0.006(11) 0.010(10) 0.015(11)
O1 0.089(9) 0.038(10) 0.041(7) -0.001(6) 0.034(6) -0.015(7)
C28 0.051(13) 0.071(19) 0.096(16) -0.005(14) 0.028(11) -0.019(14)
N13 0.062(11) 0.052(14) 0.077(11) 0.031(10) 0.021(9) 0.000(10)
P3 0.039(3) 0.044(4) 0.047(3) -0.001(3) -0.001(2) -0.001(3)
C32 0.048(11) 0.031(18) 0.052(13) 0.010(13) 0.008(9) -0.001(11)
N3 0.032(7) 0.042(10) 0.061(8) -0.003(7) 0.000(6) -0.021(7)
C39 0.72(9) 0.09(3) 0.17(3) -0.02(2) 0.23(4) -0.03(3)
C26 0.034(10) 0.066(16) 0.045(10) -0.015(10) -0.006(8) -0.007(11)
C29 0.041(11) 0.048(18) 0.059(11) -0.002(11) 0.028(9) -0.007(11)
C24 0.090(16) 0.030(16) 0.100(15) 0.034(12) 0.021(12) -0.028(13)
C8 0.070(13) 0.056(14) 0.056(11) 0.024(11) -0.002(11) 0.033(11)
N12 0.042(8) 0.041(11) 0.060(8) 0.016(8) 0.000(7) 0.016(8)
N7 0.049(9) 0.046(10) 0.039(8) 0.013(7) 0.002(7) 0.016(8)
C31 0.055(12) 0.067(19) 0.065(14) -0.002(13) 0.017(10) -0.001(14)
C30 0.088(17) 0.069(19) 0.032(12) -0.005(12) 0.006(11) 0.017(14)
C36 0.099(15) 0.070(19) 0.027(11) -0.004(11) 0.024(10) 0.023(12)
C37 0.055(11) 0.047(18) 0.062(13) 0.026(14) 0.034(10) 0.001(11)
C23 0.072(16) 0.063(19) 0.102(15) 0.028(13) -0.009(12) -0.004(13)
C21 0.056(11) 0.038(14) 0.089(12) 0.017(10) 0.014(10) 0.011(10)
N2 0.031(8) 0.052(11) 0.059(9) -0.007(8) 0.020(7) -0.005(7)
P1 0.038(3) 0.046(4) 0.050(3) 0.000(3) 0.004(2) -0.007(3)
C6 0.025(9) 0.040(13) 0.056(12) -0.005(10) 0.000(8) 0.018(9)
N6 0.056(9) 0.038(10) 0.033(8) 0.006(7) -0.004(7) 0.020(7)
N5 0.044(9) 0.090(13) 0.065(11) 0.020(10) 0.005(8) 0.005(9)
C22 0.051(11) 0.088(14) 0.135(13) 0.040(11) -0.013(9) 0.012(10)
C5 0.046(11) 0.170(17) 0.128(13) 0.025(12) 0.029(9) 0.005(11)
P2 0.045(3) 0.037(4) 0.048(3) -0.001(3) 0.008(2) 0.008(3)
C7 0.092(14) 0.056(14) 0.076(14) 0.026(11) 0.019(12) -0.014(11)
N1 0.027(7) 0.030(9) 0.040(8) 0.007(7) 0.001(6) 0.008(6)
N4 0.025(7) 0.047(11) 0.075(11) -0.008(9) 0.007(8) -0.011(7)
C4 0.050(18) 0.071(15) 0.13(2) -0.008(15) 0.007(17) 0.025(13)
N8 0.042(8) 0.058(13) 0.036(9) 0.000(9) 0.001(6) 0.016(8)
C1 0.036(11) 0.091(14) 0.087(13) -0.010(11) -0.042(10) -0.008(10)
C3 0.057(15) 0.10(2) 0.15(3) 0.007(19) -0.038(15) -0.008(14)
C12 0.17(2) 0.10(2) 0.069(16) 0.012(14) -0.039(14) -0.014(16)
C11 0.065(12) 0.054(18) 0.043(13) 0.006(13) 0.011(10) -0.016(11)
N9 0.065(10) 0.063(13) 0.061(12) -0.009(10) 0.001(8) 0.036(8)
C2 0.069(16) 0.27(3) 0.115(18) -0.11(2) -0.020(14) 0.027(19)
C13 0.132(17) 0.09(2) 0.015(12) 0.006(13) 0.020(11) 0.001(14)
C14 0.067(11) 0.120(19) 0.033(12) 0.010(13) -0.009(9) 0.028(11)
C15 0.19(3) 0.15(2) 0.067(17) -0.061(17) 0.008(16) 0.050(19)

loop_
_atom_type_symbol
_atom_type_description
_atom_type_scat_dispersion_real
_atom_type_scat_dispersion_imag
_atom_type_scat_source
C C 0.0033 0.0016 'International Tables Vol C Tables 4.2.6.8 and 6.1.1.4'
H H 0.0000 0.0000 'International Tables Vol C Tables 4.2.6.8 and 6.1.1.4'
N N 0.0061 0.0033 'International Tables Vol C Tables 4.2.6.8 and 6.1.1.4'
O O 0.0106 0.0060 'International Tables Vol C Tables 4.2.6.8 and 6.1.1.4'
P P 0.1023 0.0942 'International Tables Vol C Tables 4.2.6.8 and 6.1.1.4'

loop_
_geom_angle_atom_site_label_1
_geom_angle_atom_site_label_2
_geom_angle_atom_site_label_3
_geom_angle
_geom_angle_site_symmetry_1
_geom_angle_site_symmetry_3
_geom_angle_publ_flag
N11 C19 C18 109.2(15) . . ?
N11 C19 C20 115.2(16) . . ?
C18 C19 C20 135.4(17) . . ?
C16 C18 C19 109.9(15) . . ?
C19 N11 N10 106.3(13) . . ?
C18 C16 N10 103.3(14) . . ?
C18 C16 C17 126.0(15) . . ?
N10 C16 C17 130.7(15) . . ?
N11 N10 C16 111.2(12) . . ?
N11 N10 P3 116.9(10) . . ?
C16 N10 P3 131.8(12) . . ?
C35 C34 C33 119(2) . . ?
C32 C33 C34 123(2) . . ?
C39 C38 C35 127(2) . . ?
C34 C35 C36 118.2(18) . . ?
C34 C35 C38 121.3(18) . . ?
C36 C35 C38 120.4(19) . . ?
N7 C9 C10 117.5(13) . . ?
N7 C9 C8 111.7(13) . . ?
C10 C9 C8 130.7(15) . . ?
C28 C27 C26 115.9(17) . . ?
C26 O1 P1 124.5(9) . . ?
C27 C28 C29 124.1(17) . . ?
C24 N13 N12 105.5(13) . . ?
N3 P3 N2 117.2(7) . . ?
N3 P3 N10 109.2(6) . . ?
N2 P3 N10 109.8(6) . . ?
N3 P3 N12 106.7(7) . . ?
N2 P3 N12 111.1(7) . . ?
N10 P3 N12 101.8(6) . . ?
C37 C32 C33 116.0(19) . . ?
C37 C32 C29 122.2(18) . . ?
C33 C32 C29 122(2) . . ?
P3 N3 P1 122.7(8) . . ?
C31 C26 O1 120.8(17) . . ?
C31 C26 C27 123.7(19) . . ?
O1 C26 C27 115.4(17) . . ?
C30 C29 C28 116.2(18) . . ?
C30 C29 C32 120.3(18) . . ?
C28 C29 C32 123.5(17) . . ?
N13 C24 C23 110.6(15) . . ?
N13 C24 C25 120.9(19) . . ?
C23 C24 C25 128(2) . . ?
C6 C8 C9 108.5(15) . . ?
C21 N12 N13 109.6(12) . . ?
C21 N12 P3 135.9(13) . . ?
N13 N12 P3 114.5(11) . . ?
C9 N7 N6 103.0(11) . . ?
C26 C31 C30 117.6(18) . . ?
C29 C30 C31 122.2(19) . . ?
C37 C36 C35 122.3(17) . . ?
C32 C37 C36 120.9(18) . . ?
C24 C23 C21 107.6(17) . . ?
N12 C21 C23 106.7(15) . . ?
N12 C21 C22 124.9(16) . . ?
C23 C21 C22 128.3(17) . . ?
P3 N2 P2 122.7(8) . . ?
N1 P1 N3 116.8(6) . . ?
N1 P1 O1 113.8(6) . . ?
N3 P1 O1 105.0(6) . . ?
N1 P1 N4 106.3(7) . . ?
N3 P1 N4 110.8(6) . . ?
O1 P1 N4 103.4(6) . . ?
C8 C6 N6 105.8(15) . . ?
C8 C6 C7 132.0(15) . . ?
N6 C6 C7 122.2(14) . . ?
C6 N6 N7 110.8(12) . . ?
C6 N6 P2 131.1(12) . . ?
N7 N6 P2 116.9(10) . . ?
C4 N5 N4 107.2(16) . . ?
N1 P2 N2 117.8(6) . . ?
N1 P2 N8 109.8(6) . . ?
N2 P2 N8 107.2(7) . . ?
N1 P2 N6 108.2(6) . . ?
N2 P2 N6 111.9(6) . . ?
N8 P2 N6 100.7(6) . . ?
P2 N1 P1 122.2(7) . . ?
N5 N4 C1 109.4(12) . . ?
N5 N4 P1 113.7(11) . . ?
C1 N4 P1 135.7(13) . . ?
N5 C4 C5 123(2) . . ?
N5 C4 C3 109.4(18) . . ?
C5 C4 C3 128(2) . . ?
C11 N8 N9 109.0(14) . . ?
C11 N8 P2 132.9(15) . . ?
N9 N8 P2 117.8(12) . . ?
N4 C1 C3 104.2(17) . . ?
N4 C1 C2 123.6(15) . . ?
C3 C1 C2 132.2(19) . . ?
C1 C3 C4 109.6(19) . . ?
N8 C11 C12 122.1(18) . . ?
N8 C11 C13 102.9(17) . . ?
C12 C11 C13 134.9(19) . . ?
C14 N9 N8 107.7(15) . . ?
C14 C13 C11 111.0(17) . . ?
N9 C14 C13 109.1(17) . . ?
N9 C14 C15 122(2) . . ?
C13 C14 C15 129.0(18) . . ?

loop_
_geom_bond_atom_site_label_1
_geom_bond_atom_site_label_2
_geom_bond_distance
_geom_bond_site_symmetry_2
_geom_bond_publ_flag
C20 C19 1.504(19) . ?
C19 N11 1.323(17) . ?
C19 C18 1.376(19) . ?
C18 C16 1.372(19) . ?
N11 N10 1.377(14) . ?
C16 N10 1.387(17) . ?
C16 C17 1.469(19) . ?
N10 P3 1.657(12) . ?
C10 C9 1.449(17) . ?
C34 C35 1.36(2) . ?
C34 C33 1.37(2) . ?
C33 C32 1.39(2) . ?
C38 C39 1.22(3) . ?
C38 C35 1.52(2) . ?
C35 C36 1.36(2) . ?
C25 C24 1.48(2) . ?
C9 N7 1.326(16) . ?
C9 C8 1.381(18) . ?
C27 C28 1.38(2) . ?
C27 C26 1.376(19) . ?
O1 C26 1.401(18) . ?
O1 P1 1.577(10) . ?
C28 C29 1.39(2) . ?
N13 C24 1.302(18) . ?
N13 N12 1.399(16) . ?
P3 N3 1.556(11) . ?
P3 N2 1.582(12) . ?
P3 N12 1.672(12) . ?
C32 C37 1.35(2) . ?
C32 C29 1.47(2) . ?
N3 P1 1.588(12) . ?
C26 C31 1.36(2) . ?
C29 C30 1.38(2) . ?
C24 C23 1.36(2) . ?
C8 C6 1.322(18) . ?
N12 C21 1.334(16) . ?
N7 N6 1.406(14) . ?
C31 C30 1.39(2) . ?
C36 C37 1.38(2) . ?
C23 C21 1.35(2) . ?
C21 C22 1.471(18) . ?
N2 P2 1.558(13) . ?
P1 N1 1.583(10) . ?
P1 N4 1.667(12) . ?
C6 N6 1.379(16) . ?
C6 C7 1.496(19) . ?
N6 P2 1.695(11) . ?
N5 C4 1.25(2) . ?
N5 N4 1.406(16) . ?
C5 C4 1.48(2) . ?
P2 N1 1.562(10) . ?
P2 N8 1.680(12) . ?
N4 C1 1.378(17) . ?
C4 C3 1.41(3) . ?
N8 C11 1.403(18) . ?
N8 N9 1.392(15) . ?
C1 C3 1.33(2) . ?
C1 C2 1.49(2) . ?
C12 C11 1.48(2) . ?
C11 C13 1.38(2) . ?
N9 C14 1.306(18) . ?
C13 C14 1.35(2) . ?
C14 C15 1.49(2) . ?

loop_
_cod_related_entry_id
_cod_related_entry_database
_cod_related_entry_code
1 ChemSpider 30661071
